data_4317588
loop_
_publ_author_name
'Dongwhan Lee'
'Stephen J. Lippard'

_publ_section_title
;
 Synthetic Analogue of the {Fe2(\m-OH)2(\m-O2CR)}3+ Core of Soluble
 Methane Monooxygenase Hydroxylase via Synthesis and Dioxygen Reactivity
 of Carboxylate-Bridged Diiron(II) Complexes
;
_journal_name_full 'Inorganic Chemistry'
_journal_page_first 827
_journal_page_last 837
_journal_paper_doi 10.1021/ic011008s
_journal_volume 41
_journal_year 2002
_chemical_formula_sum 'C93 H80 Fe2 N2 O8'
_chemical_formula_weight 1465.29
_chemical_name_common '[Fe2(m-O2CArTol)3(O2CArTol)(N,N-Me2en)]'
_chemical_name_systematic
;
  ?
;
_space_group_IT_number 14
_symmetry_cell_setting monoclinic
_symmetry_space_group_name_Hall '-P 2ybc'
_symmetry_space_group_name_H-M 'P 1 21/c 1'
_atom_sites_solution_hydrogens geom
_atom_sites_solution_primary direct
_atom_sites_solution_secondary difmap
_audit_creation_method SHELXL-97
_cell_angle_alpha 90.00
_cell_angle_beta 94.248(2)
_cell_angle_gamma 90.00
_cell_formula_units_Z 4
_cell_length_a 12.7733(14)
_cell_length_b 22.470(3)
_cell_length_c 27.074(3)
_cell_measurement_temperature 293(2)
_cell_volume 7749.3(16)
_computing_cell_refinement 'Bruker SMART'
_computing_data_collection 'Bruker SMART'
_computing_data_reduction 'Bruker SHELXTL'
_computing_molecular_graphics 'Bruker SHELXTL'
_computing_publication_material 'Bruker SHELXTL'
_computing_structure_refinement 'SHELXL-97 (Sheldrick, 1997)'
_computing_structure_solution 'SHELXS-97 (Sheldrick, 1990)'
_diffrn_ambient_temperature 293(2)
_diffrn_measured_fraction_theta_full 0.922
_diffrn_measured_fraction_theta_max 0.922
_diffrn_measurement_device_type 'CCD area detector'
_diffrn_measurement_method 'phi and omega scans'
_diffrn_radiation_monochromator graphite
_diffrn_radiation_source 'fine-focus sealed tube'
_diffrn_radiation_type MoK\a
_diffrn_radiation_wavelength 0.71073
_diffrn_reflns_av_R_equivalents 0.0792
_diffrn_reflns_av_sigmaI/netI 0.1301
_diffrn_reflns_limit_h_max 16
_diffrn_reflns_limit_h_min -8
_diffrn_reflns_limit_k_max 28
_diffrn_reflns_limit_k_min -27
_diffrn_reflns_limit_l_max 35
_diffrn_reflns_limit_l_min -33
_diffrn_reflns_number 48497
_diffrn_reflns_theta_full 28.28
_diffrn_reflns_theta_max 28.28
_diffrn_reflns_theta_min 1.76
_exptl_absorpt_coefficient_mu 0.434
_exptl_crystal_colour colorless
_exptl_crystal_density_diffrn 1.256
_exptl_crystal_density_method 'not measured'
_exptl_crystal_description block
_exptl_crystal_F_000 3072
_exptl_crystal_size_max 0.2
_exptl_crystal_size_mid 0.15
_exptl_crystal_size_min 0.15
_refine_diff_density_max 0.968
_refine_diff_density_min -0.376
_refine_diff_density_rms 0.073
_refine_ls_extinction_method none
_refine_ls_goodness_of_fit_ref 0.875
_refine_ls_hydrogen_treatment mixed
_refine_ls_matrix_type full
_refine_ls_number_parameters 929
_refine_ls_number_reflns 17723
_refine_ls_number_restraints 10
_refine_ls_restrained_S_all 0.877
_refine_ls_R_factor_all 0.1510
_refine_ls_R_factor_gt 0.0627
_refine_ls_shift/su_max 0.526
_refine_ls_shift/su_mean 0.008
_refine_ls_structure_factor_coef Fsqd
_refine_ls_weighting_details 'calc w=1/[\s^2^(Fo^2^)+(0.1000P)^2^+0.0000P] where P=(Fo^2^+2Fc^2^)/3'
_refine_ls_weighting_scheme calc
_refine_ls_wR_factor_gt 0.1444
_refine_ls_wR_factor_ref 0.1820
_reflns_number_gt 8793
_reflns_number_total 17723
_reflns_threshold_expression >2sigma(I)
_cod_data_source_file ic011008s_1.cif
_cod_data_source_block 3
_cod_depositor_comments
;
The following automatic conversions were performed:

'_symmetry_cell_setting' value 'Monoclinic' changed to 'monoclinic'
according to the built-in table from CIF Core dictionary named
'cif_core.dic' version 2.4.1 from 2010-06-29.

Automatic conversion script
Id: cif_fix_values 1646 2011-03-28 12:23:43Z adriana 
;
_cod_original_cell_volume 7749.3(15)
_cod_database_code 4317588

loop_
_symmetry_equiv_pos_as_xyz
'x, y, z'
'-x, y+1/2, -z+1/2'
'-x, -y, -z'
'x, -y-1/2, z-1/2'

loop_
_atom_site_label
_atom_site_type_symbol
_atom_site_fract_x
_atom_site_fract_y
_atom_site_fract_z
_atom_site_U_iso_or_equiv
_atom_site_adp_type
_atom_site_occupancy
_atom_site_symmetry_multiplicity
_atom_site_calc_flag
_atom_site_refinement_flags
_atom_site_disorder_assembly
_atom_site_disorder_group
Fe1 Fe 0.32115(4) 0.30590(2) 0.413475(19) 0.02647(14) Uani 1 1 d . . .
Fe2 Fe 0.25258(4) 0.22578(2) 0.32242(2) 0.02726(14) Uani 1 1 d . . .
N1N N 0.4093(3) 0.18173(19) 0.32988(17) 0.0465(10) Uani 1 1 d . . .
N2N N 0.2308(3) 0.15700(16) 0.26743(14) 0.0469(9) Uani 1 1 d . . .
O1A O 0.4785(2) 0.28031(11) 0.44702(10) 0.0316(6) Uani 1 1 d . . .
O2A O 0.39284(19) 0.35886(11) 0.47003(10) 0.0325(6) Uani 1 1 d . . .
O1B O 0.2257(2) 0.16868(11) 0.37849(10) 0.0339(6) Uani 1 1 d . . .
O2B O 0.2529(2) 0.23099(11) 0.44206(10) 0.0327(6) Uani 1 1 d . . .
O1C O 0.39892(19) 0.33306(11) 0.35202(9) 0.0307(6) Uani 1 1 d . . .
O2C O 0.3108(2) 0.29492(10) 0.28539(9) 0.0308(6) Uani 1 1 d . . .
O1D O 0.11110(19) 0.26686(11) 0.33292(9) 0.0314(6) Uani 1 1 d . . .
O2D O 0.18835(19) 0.33874(11) 0.37928(9) 0.0313(6) Uani 1 1 d . . .
C1A C 0.5247(4) 0.5673(2) 0.3519(2) 0.0673(15) Uani 1 1 d . . .
H1AA H 0.5289 0.6061 0.3669 0.101 Uiso 1 1 calc R . .
H1AB H 0.4539 0.5599 0.3390 0.101 Uiso 1 1 calc R . .
H1AC H 0.5707 0.5656 0.3255 0.101 Uiso 1 1 calc R . .
C2A C 0.5572(3) 0.52089(18) 0.39030(17) 0.0423(11) Uani 1 1 d . . .
C3A C 0.5839(3) 0.53648(19) 0.43887(17) 0.0438(11) Uani 1 1 d . . .
H3AA H 0.5849 0.5765 0.4476 0.053 Uiso 1 1 calc R . .
C4A C 0.6090(3) 0.49471(19) 0.47439(16) 0.0429(11) Uani 1 1 d . . .
H4AA H 0.6282 0.5067 0.5067 0.051 Uiso 1 1 calc R . .
C5A C 0.6060(3) 0.43418(17) 0.46276(15) 0.0328(9) Uani 1 1 d . . .
C6A C 0.5817(3) 0.41819(17) 0.41392(15) 0.0341(9) Uani 1 1 d . . .
H6AA H 0.5815 0.3782 0.4051 0.041 Uiso 1 1 calc R . .
C7A C 0.5578(3) 0.46080(18) 0.37819(16) 0.0377(10) Uani 1 1 d . . .
H7AA H 0.5419 0.4491 0.3455 0.045 Uiso 1 1 calc R . .
C8A C 0.6299(3) 0.38935(18) 0.50280(15) 0.0350(9) Uani 1 1 d . . .
C9A C 0.7199(3) 0.3969(2) 0.53481(17) 0.0492(12) Uani 1 1 d . . .
H9AA H 0.7634 0.4293 0.5304 0.059 Uiso 1 1 calc R . .
C10A C 0.7454(4) 0.3575(2) 0.57252(19) 0.0604(14) Uani 1 1 d . . .
H10A H 0.8064 0.3628 0.5930 0.072 Uiso 1 1 calc R . .
C11A C 0.6798(4) 0.3100(2) 0.57991(16) 0.0508(12) Uani 1 1 d . . .
H11A H 0.6967 0.2838 0.6059 0.061 Uiso 1 1 calc R . .
C12A C 0.5896(3) 0.30034(18) 0.54955(15) 0.0367(10) Uani 1 1 d . . .
C13A C 0.5660(3) 0.33968(17) 0.50971(14) 0.0306(9) Uani 1 1 d . . .
C14A C 0.4733(3) 0.32575(16) 0.47339(13) 0.0275(8) Uani 1 1 d . . .
C15A C 0.5175(3) 0.25242(18) 0.56261(14) 0.0368(10) Uani 1 1 d . . .
C16A C 0.5535(4) 0.1958(2) 0.57394(16) 0.0467(11) Uani 1 1 d . . .
H16A H 0.6235 0.1866 0.5703 0.056 Uiso 1 1 calc R . .
C17A C 0.4881(4) 0.1528(2) 0.59046(16) 0.0497(12) Uani 1 1 d . . .
H17A H 0.5154 0.1153 0.5982 0.060 Uiso 1 1 calc R . .
C18A C 0.3830(4) 0.1634(2) 0.59587(16) 0.0462(11) Uani 1 1 d . . .
C19A C 0.3464(4) 0.2197(2) 0.58337(18) 0.0511(12) Uani 1 1 d . . .
H19A H 0.2760 0.2285 0.5862 0.061 Uiso 1 1 calc R . .
C20A C 0.4112(3) 0.26288(19) 0.56695(16) 0.0433(11) Uani 1 1 d . . .
H20A H 0.3834 0.3001 0.5585 0.052 Uiso 1 1 calc R . .
C21A C 0.3123(4) 0.1170(2) 0.6159(2) 0.0657(15) Uani 1 1 d . . .
H21A H 0.3512 0.0809 0.6223 0.098 Uiso 1 1 calc R . .
H21B H 0.2544 0.1094 0.5921 0.098 Uiso 1 1 calc R . .
H21C H 0.2862 0.1312 0.6462 0.098 Uiso 1 1 calc R . .
C1B C -0.2466(3) 0.2852(2) 0.4247(2) 0.0566(13) Uani 1 1 d . . .
H1BA H -0.2811 0.2939 0.4542 0.085 Uiso 1 1 calc R . .
H1BB H -0.2960 0.2680 0.4003 0.085 Uiso 1 1 calc R . .
H1BC H -0.2189 0.3213 0.4119 0.085 Uiso 1 1 calc R . .
C2B C -0.1582(3) 0.24200(18) 0.43675(17) 0.0413(10) Uani 1 1 d . . .
C3B C -0.1345(3) 0.2225(2) 0.48502(18) 0.0505(12) Uani 1 1 d . . .
H3BA H -0.1756 0.2352 0.5099 0.061 Uiso 1 1 calc R . .
C4B C -0.0518(4) 0.1850(2) 0.49674(17) 0.0461(11) Uani 1 1 d . . .
H4BA H -0.0385 0.1721 0.5292 0.055 Uiso 1 1 calc R . .
C5B C 0.0132(3) 0.16570(17) 0.46024(15) 0.0352(9) Uani 1 1 d . . .
C6B C -0.0115(3) 0.18463(16) 0.41228(15) 0.0325(9) Uani 1 1 d . . .
H6BA H 0.0294 0.1719 0.3873 0.039 Uiso 1 1 calc R . .
C7B C -0.0952(3) 0.22197(17) 0.40044(16) 0.0351(9) Uani 1 1 d . . .
H7BA H -0.1097 0.2339 0.3678 0.042 Uiso 1 1 calc R . .
C8B C 0.1009(3) 0.12379(18) 0.47403(15) 0.0372(10) Uani 1 1 d . . .
C9B C 0.0807(4) 0.0740(2) 0.50292(18) 0.0508(12) Uani 1 1 d . . .
H9BA H 0.0143 0.0694 0.5144 0.061 Uiso 1 1 calc R . .
C10B C 0.1560(4) 0.0321(2) 0.5147(2) 0.0618(15) Uani 1 1 d . . .
H10B H 0.1409 -0.0004 0.5342 0.074 Uiso 1 1 calc R . .
C11B C 0.2536(4) 0.0380(2) 0.49762(19) 0.0541(13) Uani 1 1 d . . .
H11B H 0.3040 0.0089 0.5052 0.065 Uiso 1 1 calc R . .
C12B C 0.2792(3) 0.08692(17) 0.46907(16) 0.0386(10) Uani 1 1 d . . .
C13B C 0.2021(3) 0.13024(16) 0.45770(14) 0.0324(9) Uani 1 1 d . . .
C14B C 0.2283(3) 0.18137(16) 0.42413(15) 0.0295(9) Uani 1 1 d . . .
C15B C 0.3867(3) 0.09085(17) 0.45158(15) 0.0378(10) Uani 1 1 d . . .
C16B C 0.4298(4) 0.04202(18) 0.42852(18) 0.0507(12) Uani 1 1 d . . .
H16B H 0.3897 0.0078 0.4229 0.061 Uiso 1 1 calc R . .
C17B C 0.5313(4) 0.0436(2) 0.41390(19) 0.0523(12) Uani 1 1 d . . .
H17B H 0.5573 0.0109 0.3976 0.063 Uiso 1 1 calc R . .
C18B C 0.5944(3) 0.09241(19) 0.42297(16) 0.0406(10) Uani 1 1 d . . .
C19B C 0.5519(3) 0.14100(18) 0.44613(16) 0.0404(10) Uani 1 1 d . . .
H19B H 0.5928 0.1747 0.4524 0.048 Uiso 1 1 calc R . .
C20B C 0.4496(3) 0.14019(17) 0.46001(15) 0.0357(9) Uani 1 1 d . . .
H20B H 0.4230 0.1734 0.4753 0.043 Uiso 1 1 calc R . .
C21B C 0.7060(4) 0.0930(2) 0.4088(2) 0.0616(14) Uani 1 1 d . . .
H21D H 0.7215 0.0560 0.3933 0.092 Uiso 1 1 calc R . .
H21E H 0.7526 0.0984 0.4379 0.092 Uiso 1 1 calc R . .
H21F H 0.7152 0.1252 0.3861 0.092 Uiso 1 1 calc R . .
C1C C 0.0310(4) 0.5446(2) 0.3511(2) 0.0596(14) Uani 1 1 d . . .
H1CA H 0.0423 0.5454 0.3865 0.089 Uiso 1 1 calc R . .
H1CB H -0.0338 0.5244 0.3418 0.089 Uiso 1 1 calc R . .
H1CC H 0.0275 0.5846 0.3386 0.089 Uiso 1 1 calc R . .
C2C C 0.1208(3) 0.51198(18) 0.32947(18) 0.0418(11) Uani 1 1 d . . .
C3C C 0.1226(4) 0.50522(19) 0.27902(19) 0.0498(12) Uani 1 1 d . . .
H3CA H 0.0668 0.5194 0.2583 0.060 Uiso 1 1 calc R . .
C4C C 0.2059(3) 0.47774(18) 0.25855(17) 0.0438(11) Uani 1 1 d . . .
H4CA H 0.2056 0.4740 0.2243 0.053 Uiso 1 1 calc R . .
C5C C 0.2904(3) 0.45548(16) 0.28846(15) 0.0335(9) Uani 1 1 d . . .
C6C C 0.2864(3) 0.46043(17) 0.33957(16) 0.0379(10) Uani 1 1 d . . .
H6CA H 0.3407 0.4450 0.3606 0.045 Uiso 1 1 calc R . .
C7C C 0.2024(3) 0.48801(18) 0.35923(17) 0.0437(11) Uani 1 1 d . . .
H7CA H 0.2008 0.4905 0.3934 0.052 Uiso 1 1 calc R . .
C8C C 0.3845(3) 0.43228(16) 0.26512(14) 0.0319(9) Uani 1 1 d . . .
C9C C 0.4332(3) 0.46981(18) 0.23279(15) 0.0402(10) Uani 1 1 d . . .
H9CA H 0.4057 0.5077 0.2267 0.048 Uiso 1 1 calc R . .
C10C C 0.5200(4) 0.45266(18) 0.20982(16) 0.0450(11) Uani 1 1 d . . .
H10C H 0.5526 0.4790 0.1894 0.054 Uiso 1 1 calc R . .
C11C C 0.5587(3) 0.39590(17) 0.21730(15) 0.0380(10) Uani 1 1 d . . .
H11C H 0.6166 0.3838 0.2010 0.046 Uiso 1 1 calc R . .
C12C C 0.5129(3) 0.35634(16) 0.24878(14) 0.0308(9) Uani 1 1 d . . .
C13C C 0.4252(3) 0.37513(16) 0.27312(13) 0.0272(8) Uani 1 1 d . . .
C14C C 0.3744(3) 0.33137(15) 0.30682(14) 0.0247(8) Uani 1 1 d . . .
C15C C 0.5594(3) 0.29583(16) 0.25429(15) 0.0324(9) Uani 1 1 d . . .
C16C C 0.5645(4) 0.25939(18) 0.21277(16) 0.0437(11) Uani 1 1 d . . .
H16C H 0.5321 0.2715 0.1826 0.052 Uiso 1 1 calc R . .
C17C C 0.6170(4) 0.20562(19) 0.21585(19) 0.0521(13) Uani 1 1 d . . .
H17C H 0.6187 0.1818 0.1878 0.063 Uiso 1 1 calc R . .
C18C C 0.6670(3) 0.18671(18) 0.26015(19) 0.0465(12) Uani 1 1 d . . .
C19C C 0.6605(3) 0.22184(18) 0.30154(18) 0.0436(11) Uani 1 1 d . . .
H19C H 0.6924 0.2091 0.3317 0.052 Uiso 1 1 calc R . .
C20C C 0.6072(3) 0.27592(17) 0.29921(15) 0.0345(9) Uani 1 1 d . . .
H20C H 0.6034 0.2988 0.3277 0.041 Uiso 1 1 calc R . .
C21C C 0.7303(4) 0.1298(2) 0.2622(2) 0.0758(18) Uani 1 1 d . . .
H21G H 0.7597 0.1234 0.2954 0.114 Uiso 1 1 calc R . .
H21H H 0.7858 0.1329 0.2403 0.114 Uiso 1 1 calc R . .
H21I H 0.6855 0.0970 0.2522 0.114 Uiso 1 1 calc R . .
C1D C 0.0121(5) 0.2404(3) 0.1211(2) 0.0842(19) Uani 1 1 d . . .
H1DA H 0.0777 0.2536 0.1097 0.126 Uiso 1 1 calc R . .
H1DB H -0.0442 0.2516 0.0974 0.126 Uiso 1 1 calc R . .
H1DC H 0.0132 0.1979 0.1247 0.126 Uiso 1 1 calc R . .
C2D C -0.0042(4) 0.2691(2) 0.17062(16) 0.0511(12) Uani 1 1 d . . .
C3D C -0.0929(4) 0.2585(2) 0.19494(18) 0.0579(13) Uani 1 1 d . . .
H3DA H -0.1440 0.2330 0.1807 0.070 Uiso 1 1 calc R . .
C4D C -0.1080(3) 0.2842(2) 0.23944(17) 0.0484(12) Uani 1 1 d . . .
H4DA H -0.1691 0.2761 0.2548 0.058 Uiso 1 1 calc R . .
C5D C -0.0343(3) 0.32218(17) 0.26209(14) 0.0339(9) Uani 1 1 d . . .
C6D C 0.0565(3) 0.33328(19) 0.23853(16) 0.0424(10) Uani 1 1 d . . .
H6DA H 0.1081 0.3583 0.2531 0.051 Uiso 1 1 calc R . .
C7D C 0.0700(4) 0.3069(2) 0.19318(17) 0.0519(12) Uani 1 1 d . . .
H7DA H 0.1307 0.3149 0.1775 0.062 Uiso 1 1 calc R . .
C8D C -0.0565(3) 0.35306(17) 0.30917(15) 0.0329(9) Uani 1 1 d . . .
C9D C -0.1486(3) 0.3864(2) 0.30730(17) 0.0458(11) Uani 1 1 d . . .
H9DA H -0.1919 0.3877 0.2781 0.055 Uiso 1 1 calc R . .
C10D C -0.1765(3) 0.4177(2) 0.34870(18) 0.0497(12) Uani 1 1 d . . .
H10D H -0.2377 0.4403 0.3472 0.060 Uiso 1 1 calc R . .
C11D C -0.1128(3) 0.41498(18) 0.39194(16) 0.0423(11) Uani 1 1 d . . .
H11D H -0.1328 0.4352 0.4197 0.051 Uiso 1 1 calc R . .
C12D C -0.0195(3) 0.38279(16) 0.39537(15) 0.0317(9) Uani 1 1 d . . .
C13D C 0.0089(3) 0.35119(16) 0.35281(14) 0.0302(9) Uani 1 1 d . . .
C14D C 0.1096(3) 0.31576(17) 0.35515(14) 0.0300(9) Uani 1 1 d . . .
C15D C 0.0407(3) 0.38185(17) 0.44429(14) 0.0320(9) Uani 1 1 d . . .
C16D C 0.0637(3) 0.43541(18) 0.46896(16) 0.0412(10) Uani 1 1 d . . .
H16D H 0.0445 0.4713 0.4538 0.049 Uiso 1 1 calc R . .
C17D C 0.1148(3) 0.43550(19) 0.51589(16) 0.0445(11) Uani 1 1 d . . .
H17D H 0.1297 0.4717 0.5316 0.053 Uiso 1 1 calc R . .
C18D C 0.1442(3) 0.3833(2) 0.53995(15) 0.0393(10) Uani 1 1 d . . .
C19D C 0.1221(3) 0.33040(18) 0.51494(15) 0.0378(10) Uani 1 1 d . . .
H19D H 0.1420 0.2946 0.5302 0.045 Uiso 1 1 calc R . .
C20D C 0.0717(3) 0.32919(18) 0.46837(15) 0.0353(9) Uani 1 1 d . . .
H20D H 0.0580 0.2929 0.4527 0.042 Uiso 1 1 calc R . .
C21D C 0.1960(4) 0.3847(2) 0.59174(16) 0.0509(12) Uani 1 1 d . . .
H21J H 0.2044 0.4252 0.6025 0.076 Uiso 1 1 calc R . .
H21K H 0.2636 0.3659 0.5921 0.076 Uiso 1 1 calc R . .
H21L H 0.1530 0.3637 0.6136 0.076 Uiso 1 1 calc R . .
C1N C 0.4124(4) 0.1321(2) 0.2946(2) 0.0592(14) Uani 1 1 d . . .
H1NB H 0.4568 0.1006 0.3089 0.071 Uiso 1 1 calc R . .
H1NC H 0.4418 0.1456 0.2646 0.071 Uiso 1 1 calc R . .
C2N C 0.3046(4) 0.1090(2) 0.28275(19) 0.0598(14) Uani 1 1 d . . .
H2NA H 0.3058 0.0799 0.2563 0.072 Uiso 1 1 calc R . .
H2NB H 0.2805 0.0891 0.3116 0.072 Uiso 1 1 calc R . .
C3N C 0.2528(5) 0.1797(3) 0.21823(19) 0.0788(18) Uani 1 1 d . . .
H3NA H 0.2426 0.1484 0.1942 0.118 Uiso 1 1 calc R . .
H3NB H 0.3242 0.1934 0.2191 0.118 Uiso 1 1 calc R . .
H3NC H 0.2062 0.2121 0.2093 0.118 Uiso 1 1 calc R . .
C4N C 0.1222(5) 0.1353(3) 0.2653(3) 0.091(2) Uani 1 1 d . . .
H4NA H 0.1129 0.1045 0.2408 0.137 Uiso 1 1 calc R . .
H4NB H 0.0749 0.1675 0.2568 0.137 Uiso 1 1 calc R . .
H4NC H 0.1076 0.1195 0.2971 0.137 Uiso 1 1 calc R . .
C1S C 1.0538(5) -0.0341(3) 0.6392(2) 0.0833(18) Uiso 1 1 d DU . .
C5S C 0.7897(8) 0.1039(5) 0.6074(4) 0.155(4) Uiso 1 1 d DU . .
C4S C 0.8096(12) 0.0633(6) 0.6463(5) 0.217(5) Uiso 1 1 d DU . .
C2S C 0.9647(13) -0.0008(8) 0.6305(7) 0.295(8) Uiso 1 1 d DU . .
C3S C 0.9112(16) 0.0401(9) 0.6510(8) 0.340(10) Uiso 1 1 d DU . .
H1X H 0.460(4) 0.202(2) 0.3270(17) 0.049(15) Uiso 1 1 d . . .
H2X H 0.418(4) 0.165(2) 0.359(2) 0.079(19) Uiso 1 1 d . . .

loop_
_atom_site_aniso_label
_atom_site_aniso_U_11
_atom_site_aniso_U_22
_atom_site_aniso_U_33
_atom_site_aniso_U_23
_atom_site_aniso_U_13
_atom_site_aniso_U_12
Fe1 0.0250(3) 0.0282(3) 0.0261(3) 0.0004(2) 0.0016(2) -0.0029(2)
Fe2 0.0294(3) 0.0244(3) 0.0287(3) -0.0022(2) 0.0073(2) -0.0008(2)
N1N 0.036(2) 0.046(2) 0.058(3) 0.014(2) 0.009(2) -0.0023(19)
N2N 0.052(2) 0.045(2) 0.044(2) -0.0123(17) 0.0019(18) -0.0020(18)
O1A 0.0317(15) 0.0272(14) 0.0357(16) -0.0051(12) 0.0007(12) 0.0001(11)
O2A 0.0260(15) 0.0345(15) 0.0366(16) -0.0069(12) -0.0001(11) 0.0045(12)
O1B 0.0357(16) 0.0318(15) 0.0351(17) 0.0045(12) 0.0087(12) 0.0037(12)
O2B 0.0322(15) 0.0294(15) 0.0369(16) 0.0043(12) 0.0060(12) -0.0038(12)
O1C 0.0277(15) 0.0368(15) 0.0280(16) 0.0022(11) 0.0051(11) -0.0022(11)
O2C 0.0354(16) 0.0273(14) 0.0301(15) -0.0007(11) 0.0051(12) -0.0050(12)
O1D 0.0290(15) 0.0303(15) 0.0353(16) -0.0002(12) 0.0064(11) 0.0003(11)
O2D 0.0233(14) 0.0358(15) 0.0349(16) 0.0011(12) 0.0027(12) 0.0007(12)
C1A 0.076(4) 0.046(3) 0.079(4) 0.015(3) -0.001(3) -0.010(3)
C2A 0.034(2) 0.037(2) 0.057(3) 0.005(2) 0.008(2) -0.0027(19)
C3A 0.048(3) 0.034(2) 0.051(3) -0.009(2) 0.016(2) -0.006(2)
C4A 0.048(3) 0.044(3) 0.038(3) -0.013(2) 0.011(2) -0.012(2)
C5A 0.025(2) 0.038(2) 0.036(2) -0.0072(18) 0.0032(17) -0.0039(17)
C6A 0.025(2) 0.031(2) 0.046(3) -0.0072(18) 0.0040(18) -0.0012(17)
C7A 0.030(2) 0.040(2) 0.043(3) -0.0019(19) 0.0017(18) -0.0029(18)
C8A 0.030(2) 0.042(2) 0.033(2) -0.0106(18) 0.0023(17) -0.0043(18)
C9A 0.042(3) 0.056(3) 0.048(3) -0.005(2) -0.005(2) -0.013(2)
C10A 0.044(3) 0.079(4) 0.054(3) -0.008(3) -0.022(2) -0.009(3)
C11A 0.051(3) 0.067(3) 0.032(3) -0.003(2) -0.013(2) 0.001(3)
C12A 0.031(2) 0.049(3) 0.031(2) -0.0061(19) 0.0020(17) 0.0073(19)
C13A 0.025(2) 0.037(2) 0.030(2) -0.0077(17) 0.0032(16) 0.0042(17)
C14A 0.025(2) 0.032(2) 0.026(2) 0.0022(16) 0.0037(16) -0.0047(16)
C15A 0.042(3) 0.043(2) 0.025(2) 0.0021(18) -0.0001(18) 0.010(2)
C16A 0.041(3) 0.058(3) 0.041(3) 0.003(2) 0.002(2) 0.012(2)
C17A 0.061(3) 0.047(3) 0.042(3) 0.006(2) 0.007(2) 0.016(2)
C18A 0.054(3) 0.046(3) 0.039(3) 0.005(2) 0.007(2) 0.008(2)
C19A 0.044(3) 0.056(3) 0.056(3) 0.009(2) 0.014(2) 0.011(2)
C20A 0.047(3) 0.036(2) 0.048(3) 0.0064(19) 0.011(2) 0.015(2)
C21A 0.071(4) 0.052(3) 0.075(4) 0.018(3) 0.015(3) 0.000(3)
C1B 0.035(3) 0.058(3) 0.077(4) -0.007(3) 0.007(2) 0.006(2)
C2B 0.029(2) 0.041(2) 0.055(3) -0.008(2) 0.008(2) -0.0033(19)
C3B 0.037(3) 0.061(3) 0.056(3) -0.013(2) 0.022(2) -0.006(2)
C4B 0.045(3) 0.055(3) 0.039(3) 0.003(2) 0.012(2) -0.006(2)
C5B 0.029(2) 0.038(2) 0.040(3) 0.0002(18) 0.0112(18) -0.0088(18)
C6B 0.030(2) 0.032(2) 0.037(2) -0.0015(17) 0.0090(17) -0.0045(17)
C7B 0.027(2) 0.039(2) 0.040(2) -0.0012(18) 0.0040(17) -0.0036(18)
C8B 0.035(2) 0.040(2) 0.037(2) 0.0097(18) 0.0030(18) -0.0047(19)
C9B 0.040(3) 0.054(3) 0.059(3) 0.016(2) 0.012(2) -0.011(2)
C10B 0.053(3) 0.056(3) 0.076(4) 0.037(3) 0.005(3) -0.010(3)
C11B 0.044(3) 0.043(3) 0.074(4) 0.025(2) -0.002(2) 0.001(2)
C12B 0.038(2) 0.033(2) 0.044(3) 0.0101(19) -0.0027(19) -0.0032(18)
C13B 0.035(2) 0.029(2) 0.033(2) 0.0038(17) 0.0004(17) -0.0072(17)
C14B 0.0192(19) 0.031(2) 0.039(2) 0.0040(17) 0.0060(16) 0.0040(16)
C15B 0.037(2) 0.031(2) 0.045(3) 0.0072(18) 0.0015(19) 0.0039(18)
C16B 0.048(3) 0.028(2) 0.075(4) -0.002(2) -0.002(2) -0.002(2)
C17B 0.049(3) 0.038(3) 0.069(3) -0.007(2) 0.003(2) 0.013(2)
C18B 0.037(3) 0.038(2) 0.047(3) 0.009(2) 0.002(2) 0.010(2)
C19B 0.042(3) 0.031(2) 0.047(3) 0.0058(19) 0.000(2) -0.0016(19)
C20B 0.035(2) 0.031(2) 0.040(2) 0.0002(18) 0.0003(18) 0.0054(18)
C21B 0.056(3) 0.051(3) 0.080(4) 0.013(3) 0.016(3) 0.013(2)
C1C 0.047(3) 0.048(3) 0.086(4) 0.007(3) 0.015(3) 0.013(2)
C2C 0.032(2) 0.032(2) 0.063(3) 0.004(2) 0.013(2) 0.0054(18)
C3C 0.037(3) 0.045(3) 0.066(3) 0.014(2) -0.001(2) 0.005(2)
C4C 0.043(3) 0.046(3) 0.043(3) 0.005(2) 0.001(2) 0.002(2)
C5C 0.037(2) 0.0201(19) 0.044(3) 0.0053(17) 0.0050(19) -0.0010(17)
C6C 0.033(2) 0.035(2) 0.045(3) -0.0011(18) 0.0030(19) 0.0054(18)
C7C 0.043(3) 0.041(2) 0.048(3) 0.003(2) 0.009(2) 0.006(2)
C8C 0.038(2) 0.027(2) 0.031(2) 0.0008(16) 0.0013(17) -0.0035(17)
C9C 0.043(3) 0.032(2) 0.046(3) 0.0072(19) 0.005(2) 0.0018(19)
C10C 0.050(3) 0.041(3) 0.046(3) 0.009(2) 0.017(2) -0.009(2)
C11C 0.037(2) 0.037(2) 0.043(3) 0.0053(19) 0.0142(19) -0.0037(19)
C12C 0.031(2) 0.031(2) 0.031(2) 0.0013(16) 0.0048(17) -0.0016(17)
C13C 0.029(2) 0.027(2) 0.026(2) -0.0005(15) 0.0015(16) -0.0032(16)
C14C 0.0191(19) 0.0235(19) 0.032(2) 0.0012(16) 0.0084(16) 0.0061(15)
C15C 0.028(2) 0.033(2) 0.037(2) 0.0006(17) 0.0137(17) -0.0019(17)
C16C 0.054(3) 0.042(3) 0.036(3) -0.0008(19) 0.011(2) -0.005(2)
C17C 0.066(3) 0.037(3) 0.056(3) -0.010(2) 0.023(3) -0.001(2)
C18C 0.034(3) 0.032(2) 0.075(4) 0.000(2) 0.015(2) 0.0000(19)
C19C 0.033(2) 0.039(2) 0.059(3) 0.008(2) 0.004(2) 0.002(2)
C20C 0.029(2) 0.037(2) 0.037(2) -0.0011(18) 0.0028(17) -0.0031(18)
C21C 0.074(4) 0.045(3) 0.111(5) 0.000(3) 0.023(4) 0.018(3)
C1D 0.093(5) 0.117(5) 0.043(3) -0.009(3) 0.008(3) 0.026(4)
C2D 0.052(3) 0.071(3) 0.030(3) -0.002(2) 0.000(2) 0.010(3)
C3D 0.047(3) 0.071(3) 0.055(3) -0.015(3) -0.004(2) -0.007(3)
C4D 0.029(2) 0.074(3) 0.042(3) -0.008(2) 0.005(2) -0.010(2)
C5D 0.030(2) 0.043(2) 0.029(2) 0.0031(17) 0.0018(17) 0.0032(18)
C6D 0.035(2) 0.050(3) 0.042(3) 0.005(2) 0.004(2) -0.001(2)
C7D 0.047(3) 0.068(3) 0.043(3) 0.013(2) 0.019(2) 0.008(3)
C8D 0.022(2) 0.038(2) 0.039(2) 0.0028(18) 0.0052(17) -0.0032(17)
C9D 0.027(2) 0.062(3) 0.048(3) 0.002(2) -0.0072(19) 0.007(2)
C10D 0.031(2) 0.057(3) 0.061(3) -0.001(2) 0.005(2) 0.014(2)
C11D 0.041(3) 0.043(3) 0.044(3) -0.006(2) 0.008(2) 0.011(2)
C12D 0.027(2) 0.029(2) 0.039(2) -0.0041(17) 0.0035(17) 0.0020(17)
C13D 0.025(2) 0.030(2) 0.036(2) 0.0010(17) 0.0014(17) 0.0004(16)
C14D 0.029(2) 0.033(2) 0.029(2) 0.0044(17) 0.0058(16) -0.0032(17)
C15D 0.027(2) 0.037(2) 0.033(2) -0.0052(17) 0.0109(17) -0.0006(17)
C16D 0.045(3) 0.038(2) 0.041(3) -0.0082(19) 0.001(2) 0.007(2)
C17D 0.052(3) 0.039(3) 0.044(3) -0.016(2) 0.008(2) 0.003(2)
C18D 0.031(2) 0.055(3) 0.033(2) -0.005(2) 0.0109(18) 0.002(2)
C19D 0.040(3) 0.040(2) 0.035(2) 0.0031(19) 0.0114(19) 0.0020(19)
C20D 0.037(2) 0.037(2) 0.033(2) -0.0057(18) 0.0109(18) -0.0036(18)
C21D 0.050(3) 0.067(3) 0.036(3) -0.008(2) 0.007(2) 0.003(2)
C1N 0.058(3) 0.050(3) 0.073(4) 0.004(3) 0.028(3) 0.021(3)
C2N 0.086(4) 0.037(3) 0.058(3) -0.013(2) 0.015(3) 0.006(3)
C3N 0.116(5) 0.078(4) 0.041(3) -0.017(3) -0.006(3) 0.020(4)
C4N 0.073(4) 0.086(4) 0.111(5) -0.044(4) -0.017(4) -0.030(3)

loop_
_atom_type_symbol
_atom_type_description
_atom_type_scat_dispersion_real
_atom_type_scat_dispersion_imag
_atom_type_scat_source
C C 0.0033 0.0016 'International Tables Vol C Tables 4.2.6.8 and 6.1.1.4'
H H 0.0000 0.0000 'International Tables Vol C Tables 4.2.6.8 and 6.1.1.4'
N N 0.0061 0.0033 'International Tables Vol C Tables 4.2.6.8 and 6.1.1.4'
O O 0.0106 0.0060 'International Tables Vol C Tables 4.2.6.8 and 6.1.1.4'
Fe Fe 0.3463 0.8444 'International Tables Vol C Tables 4.2.6.8 and 6.1.1.4'

loop_
_geom_angle_atom_site_label_1
_geom_angle_atom_site_label_2
_geom_angle_atom_site_label_3
_geom_angle
_geom_angle_site_symmetry_1
_geom_angle_site_symmetry_3
_geom_angle_publ_flag
O2D Fe1 O2B 96.09(10) . . ?
O2D Fe1 O1C 87.75(10) . . ?
O2B Fe1 O1C 140.56(10) . . ?
O2D Fe1 O2A 115.85(10) . . ?
O2B Fe1 O2A 111.20(10) . . ?
O1C Fe1 O2A 102.00(10) . . ?
O2D Fe1 O1A 172.19(10) . . ?
O2B Fe1 O1A 91.72(10) . . ?
O1C Fe1 O1A 86.10(10) . . ?
O2A Fe1 O1A 60.96(9) . . ?
O2C Fe2 O1B 160.57(11) . . ?
O2C Fe2 O1D 94.74(10) . . ?
O1B Fe2 O1D 88.92(10) . . ?
O2C Fe2 N2N 104.04(12) . . ?
O1B Fe2 N2N 92.47(13) . . ?
O1D Fe2 N2N 110.29(13) . . ?
O2C Fe2 N1N 91.44(14) . . ?
O1B Fe2 N1N 81.53(14) . . ?
O1D Fe2 N1N 166.92(14) . . ?
N2N Fe2 N1N 79.22(15) . . ?
C1N N1N Fe2 110.2(3) . . ?
C2N N2N C4N 110.5(4) . . ?
C2N N2N C3N 110.3(4) . . ?
C4N N2N C3N 108.9(5) . . ?
C2N N2N Fe2 106.5(3) . . ?
C4N N2N Fe2 109.8(3) . . ?
C3N N2N Fe2 110.7(3) . . ?
C14A O1A Fe1 86.4(2) . . ?
C14A O2A Fe1 91.6(2) . . ?
C14B O1B Fe2 126.3(2) . . ?
C14B O2B Fe1 133.0(2) . . ?
C14C O1C Fe1 132.5(2) . . ?
C14C O2C Fe2 121.2(2) . . ?
C14D O1D Fe2 120.1(2) . . ?
C14D O2D Fe1 134.2(2) . . ?
C3A C2A C7A 117.8(4) . . ?
C3A C2A C1A 121.1(4) . . ?
C7A C2A C1A 121.0(4) . . ?
C4A C3A C2A 121.7(4) . . ?
C3A C4A C5A 120.7(4) . . ?
C6A C5A C4A 118.0(4) . . ?
C6A C5A C8A 122.5(3) . . ?
C4A C5A C8A 119.5(4) . . ?
C7A C6A C5A 120.8(4) . . ?
C6A C7A C2A 120.9(4) . . ?
C9A C8A C13A 118.2(4) . . ?
C9A C8A C5A 118.9(4) . . ?
C13A C8A C5A 122.9(4) . . ?
C10A C9A C8A 121.5(4) . . ?
C9A C10A C11A 119.6(4) . . ?
C12A C11A C10A 121.5(4) . . ?
C11A C12A C13A 118.6(4) . . ?
C11A C12A C15A 118.6(4) . . ?
C13A C12A C15A 122.6(4) . . ?
C8A C13A C12A 120.5(4) . . ?
C8A C13A C14A 120.8(3) . . ?
C12A C13A C14A 118.6(3) . . ?
O1A C14A O2A 121.1(3) . . ?
O1A C14A C13A 117.8(3) . . ?
O2A C14A C13A 121.1(3) . . ?
C16A C15A C20A 116.6(4) . . ?
C16A C15A C12A 121.5(4) . . ?
C20A C15A C12A 121.8(4) . . ?
C17A C16A C15A 121.4(4) . . ?
C16A C17A C18A 122.1(4) . . ?
C17A C18A C19A 116.5(4) . . ?
C17A C18A C21A 122.1(4) . . ?
C19A C18A C21A 121.3(4) . . ?
C20A C19A C18A 121.7(4) . . ?
C19A C20A C15A 121.6(4) . . ?
C3B C2B C7B 117.7(4) . . ?
C3B C2B C1B 121.0(4) . . ?
C7B C2B C1B 121.3(4) . . ?
C4B C3B C2B 121.5(4) . . ?
C3B C4B C5B 120.8(4) . . ?
C6B C5B C4B 117.5(4) . . ?
C6B C5B C8B 123.1(3) . . ?
C4B C5B C8B 119.4(4) . . ?
C7B C6B C5B 121.7(4) . . ?
C6B C7B C2B 120.8(4) . . ?
C9B C8B C13B 118.1(4) . . ?
C9B C8B C5B 118.6(4) . . ?
C13B C8B C5B 123.3(3) . . ?
C10B C9B C8B 121.7(4) . . ?
C9B C10B C11B 119.8(4) . . ?
C10B C11B C12B 121.3(4) . . ?
C11B C12B C13B 118.6(4) . . ?
C11B C12B C15B 118.8(4) . . ?
C13B C12B C15B 122.6(3) . . ?
C12B C13B C8B 120.5(3) . . ?
C12B C13B C14B 118.3(3) . . ?
C8B C13B C14B 121.1(3) . . ?
O2B C14B O1B 124.7(3) . . ?
O2B C14B C13B 120.3(4) . . ?
O1B C14B C13B 115.0(3) . . ?
C20B C15B C16B 117.5(4) . . ?
C20B C15B C12B 122.4(4) . . ?
C16B C15B C12B 120.0(4) . . ?
C17B C16B C15B 121.2(4) . . ?
C18B C17B C16B 121.3(4) . . ?
C17B C18B C19B 117.7(4) . . ?
C17B C18B C21B 121.1(4) . . ?
C19B C18B C21B 121.2(4) . . ?
C20B C19B C18B 121.3(4) . . ?
C15B C20B C19B 121.0(4) . . ?
C7C C2C C3C 117.9(4) . . ?
C7C C2C C1C 121.7(4) . . ?
C3C C2C C1C 120.4(4) . . ?
C4C C3C C2C 121.2(4) . . ?
C3C C4C C5C 120.9(4) . . ?
C6C C5C C4C 117.7(4) . . ?
C6C C5C C8C 122.6(4) . . ?
C4C C5C C8C 119.5(4) . . ?
C7C C6C C5C 120.4(4) . . ?
C2C C7C C6C 121.8(4) . . ?
C9C C8C C13C 118.4(4) . . ?
C9C C8C C5C 117.7(3) . . ?
C13C C8C C5C 123.9(3) . . ?
C10C C9C C8C 122.0(4) . . ?
C9C C10C C11C 119.3(4) . . ?
C10C C11C C12C 121.3(4) . . ?
C11C C12C C13C 118.8(3) . . ?
C11C C12C C15C 117.6(3) . . ?
C13C C12C C15C 123.7(3) . . ?
C8C C13C C12C 120.3(3) . . ?
C8C C13C C14C 121.2(3) . . ?
C12C C13C C14C 118.5(3) . . ?
O1C C14C O2C 125.4(3) . . ?
O1C C14C C13C 119.0(3) . . ?
O2C C14C C13C 115.6(3) . . ?
C20C C15C C16C 118.1(4) . . ?
C20C C15C C12C 121.8(3) . . ?
C16C C15C C12C 119.8(4) . . ?
C17C C16C C15C 121.0(4) . . ?
C16C C17C C18C 120.8(4) . . ?
C19C C18C C17C 118.5(4) . . ?
C19C C18C C21C 121.3(5) . . ?
C17C C18C C21C 120.2(5) . . ?
C18C C19C C20C 121.5(4) . . ?
C19C C20C C15C 120.1(4) . . ?
C7D C2D C3D 117.3(4) . . ?
C7D C2D C1D 121.2(5) . . ?
C3D C2D C1D 121.5(5) . . ?
C4D C3D C2D 121.7(5) . . ?
C3D C4D C5D 121.3(4) . . ?
C4D C5D C6D 118.2(4) . . ?
C4D C5D C8D 119.9(4) . . ?
C6D C5D C8D 121.7(4) . . ?
C7D C6D C5D 119.5(4) . . ?
C2D C7D C6D 122.0(4) . . ?
C9D C8D C13D 119.8(4) . . ?
C9D C8D C5D 115.6(4) . . ?
C13D C8D C5D 124.6(3) . . ?
C8D C9D C10D 120.6(4) . . ?
C11D C10D C9D 119.4(4) . . ?
C10D C11D C12D 122.0(4) . . ?
C11D C12D C13D 118.3(4) . . ?
C11D C12D C15D 116.9(3) . . ?
C13D C12D C15D 124.8(3) . . ?
C8D C13D C12D 119.9(3) . . ?
C8D C13D C14D 120.4(3) . . ?
C12D C13D C14D 119.7(3) . . ?
O1D C14D O2D 124.4(3) . . ?
O1D C14D C13D 119.0(3) . . ?
O2D C14D C13D 116.6(3) . . ?
C20D C15D C16D 117.7(4) . . ?
C20D C15D C12D 122.7(4) . . ?
C16D C15D C12D 119.5(4) . . ?
C17D C16D C15D 120.5(4) . . ?
C18D C17D C16D 121.7(4) . . ?
C17D C18D C19D 117.4(4) . . ?
C17D C18D C21D 120.5(4) . . ?
C19D C18D C21D 122.1(4) . . ?
C20D C19D C18D 122.0(4) . . ?
C19D C20D C15D 120.7(4) . . ?
N1N C1N C2N 109.7(4) . . ?
N2N C2N C1N 111.7(4) . . ?
C3S C4S C5S 115.4(16) . . ?
C3S C2S C1S 141(2) . . ?
C2S C3S C4S 138(2) . . ?

loop_
_geom_bond_atom_site_label_1
_geom_bond_atom_site_label_2
_geom_bond_distance
_geom_bond_site_symmetry_2
_geom_bond_publ_flag
Fe1 O2D 2.012(3) . ?
Fe1 O2B 2.072(2) . ?
Fe1 O1C 2.091(2) . ?
Fe1 O2A 2.096(3) . ?
Fe1 O1A 2.219(3) . ?
Fe2 O2C 2.021(2) . ?
Fe2 O1B 2.036(3) . ?
Fe2 O1D 2.068(2) . ?
Fe2 N2N 2.149(3) . ?
Fe2 N1N 2.229(4) . ?
N1N C1N 1.470(6) . ?
N2N C2N 1.471(6) . ?
N2N C4N 1.468(6) . ?
N2N C3N 1.473(6) . ?
O1A C14A 1.250(4) . ?
O2A C14A 1.266(4) . ?
O1B C14B 1.266(4) . ?
O2B C14B 1.247(4) . ?
O1C C14C 1.241(4) . ?
O2C C14C 1.264(4) . ?
O1D C14D 1.254(4) . ?
O2D C14D 1.268(5) . ?
C1A C2A 1.508(6) . ?
C2A C3A 1.379(6) . ?
C2A C7A 1.390(6) . ?
C3A C4A 1.365(6) . ?
C4A C5A 1.396(5) . ?
C5A C6A 1.383(5) . ?
C5A C8A 1.495(6) . ?
C6A C7A 1.379(6) . ?
C8A C9A 1.397(6) . ?
C8A C13A 1.403(5) . ?
C9A C10A 1.372(7) . ?
C10A C11A 1.382(7) . ?
C11A C12A 1.381(6) . ?
C12A C13A 1.410(5) . ?
C12A C15A 1.477(6) . ?
C13A C14A 1.516(5) . ?
C15A C16A 1.380(6) . ?
C15A C20A 1.391(6) . ?
C16A C17A 1.374(6) . ?
C17A C18A 1.381(6) . ?
C18A C19A 1.382(6) . ?
C18A C21A 1.507(6) . ?
C19A C20A 1.371(6) . ?
C1B C2B 1.506(6) . ?
C2B C3B 1.391(6) . ?
C2B C7B 1.391(5) . ?
C3B C4B 1.370(6) . ?
C4B C5B 1.405(6) . ?
C5B C6B 1.380(5) . ?
C5B C8B 1.490(6) . ?
C6B C7B 1.378(5) . ?
C8B C9B 1.400(5) . ?
C8B C13B 1.404(5) . ?
C9B C10B 1.367(6) . ?
C10B C11B 1.368(6) . ?
C11B C12B 1.396(5) . ?
C12B C13B 1.403(5) . ?
C12B C15B 1.488(5) . ?
C13B C14B 1.518(5) . ?
C15B C20B 1.378(5) . ?
C15B C16B 1.396(6) . ?
C16B C17B 1.384(6) . ?
C17B C18B 1.372(6) . ?
C18B C19B 1.389(6) . ?
C18B C21B 1.504(6) . ?
C19B C20B 1.386(5) . ?
C1C C2C 1.514(6) . ?
C2C C7C 1.380(6) . ?
C2C C3C 1.376(6) . ?
C3C C4C 1.381(6) . ?
C4C C5C 1.393(6) . ?
C5C C6C 1.393(6) . ?
C5C C8C 1.492(5) . ?
C6C C7C 1.379(5) . ?
C8C C9C 1.395(5) . ?
C8C C13C 1.396(5) . ?
C9C C10C 1.366(5) . ?
C10C C11C 1.377(6) . ?
C11C C12C 1.390(5) . ?
C12C C13C 1.406(5) . ?
C12C C15C 1.487(5) . ?
C13C C14C 1.519(5) . ?
C15C C20C 1.393(5) . ?
C15C C16C 1.396(5) . ?
C16C C17C 1.381(6) . ?
C17C C18C 1.384(7) . ?
C18C C19C 1.378(6) . ?
C18C C21C 1.510(6) . ?
C19C C20C 1.392(5) . ?
C1D C2D 1.516(6) . ?
C2D C7D 1.380(7) . ?
C2D C3D 1.374(6) . ?
C3D C4D 1.363(6) . ?
C4D C5D 1.380(6) . ?
C5D C6D 1.387(5) . ?
C5D C8D 1.497(5) . ?
C6D C7D 1.386(6) . ?
C8D C9D 1.393(5) . ?
C8D C13D 1.396(5) . ?
C9D C10D 1.392(6) . ?
C10D C11D 1.377(6) . ?
C11D C12D 1.392(5) . ?
C12D C13D 1.423(5) . ?
C12D C15D 1.482(6) . ?
C13D C14D 1.511(5) . ?
C15D C20D 1.394(5) . ?
C15D C16D 1.397(5) . ?
C16D C17D 1.385(6) . ?
C17D C18D 1.380(6) . ?
C18D C19D 1.387(6) . ?
C18D C21D 1.506(6) . ?
C19D C20D 1.373(6) . ?
C1N C2N 1.484(7) . ?
C1S C2S 1.368(13) . ?
C5S C4S 1.401(11) . ?
C4S C3S 1.396(13) . ?
C2S C3S 1.294(13) . ?
